data_4027298
loop_
_publ_author_name
'Ilya N. Egorov'
'Tatyana A. Tseitler'
'Igor S. Kovalev'
'Pavel A. Slepukhin'
'Vladimir L. Rusinov'
'Oleg N. Chupakhin'

_publ_contact_author_address
;620002, Russian Federation, Ekaterinburg, Mira St. 19
Ural Federal University, Dept. of Organic Chemistry
;
_publ_contact_author_email i.n.egorov@gmail.com
_publ_contact_author_fax +7(343)3740458
_publ_contact_author_name 'Ilya N. Egorov'
_publ_contact_author_phone +7(343)3754501
_publ_section_title
;
 Chichibabin-Type Condensation of Cyclic Ketones with
 3-R-1,2,4-triazin-5(4H)-ones
;
_journal_name_full 'Journal of Organic Chemistry'
_journal_page_first 6007
_journal_page_last 6013
_journal_paper_doi 10.1021/jo300697v
_journal_volume 77
_journal_year 2012
_chemical_formula_moiety 'C21 H25 N3 O2'
_chemical_formula_sum 'C21 H25 N3 O2'
_chemical_formula_weight 351.44
_chemical_name_systematic
; 
 ? 
;
_space_group_IT_number 14
_symmetry_cell_setting monoclinic
_symmetry_space_group_name_Hall '-P 2ybc'
_symmetry_space_group_name_H-M 'P 1 21/c 1'
_atom_sites_solution_hydrogens geom
_atom_sites_solution_primary direct
_atom_sites_solution_secondary difmap
_audit_creation_method SHELXL-97
_cell_angle_alpha 90.00
_cell_angle_beta 96.562(10)
_cell_angle_gamma 90.00
_cell_formula_units_Z 4
_cell_length_a 17.543(2)
_cell_length_b 6.2491(6)
_cell_length_c 17.155(2)
_cell_measurement_reflns_used 1491
_cell_measurement_temperature 295(2)
_cell_measurement_theta_max 28.29
_cell_measurement_theta_min 2.78
_cell_volume 1868.3(4)
_computing_cell_refinement
;
CrysAlis RED, Oxford Diffraction Ltd.,
Version 1.171.29.9 (release 23-03-2006 CrysAlis171 .NET)
(compiled Mar 23 2006,23:39:28)
;
_computing_data_collection
;
CrysAlis CCD, Oxford Diffraction Ltd.,
Version 1.171.29.9 (release 23-03-2006 CrysAlis171 .NET)
(compiled Mar 23 2006,23:39:28)
;
_computing_data_reduction
;
CrysAlis RED, Oxford Diffraction Ltd.,
Version 1.171.29.9 (release 23-03-2006 CrysAlis171 .NET)
(compiled Mar 23 2006,23:39:28)
;
_computing_molecular_graphics 'Bruker SHELXTL'
_computing_publication_material 'Bruker SHELXTL'
_computing_structure_refinement 'SHELXL-97 (Sheldrick, 1997)'
_computing_structure_solution 'SHELXS-97 (Sheldrick, 1990)'
_diffrn_ambient_temperature 295(2)
_diffrn_measured_fraction_theta_full 0.974
_diffrn_measured_fraction_theta_max 0.965
_diffrn_measurement_device_type 'Xcalibur S CCD'
_diffrn_measurement_method 'omega scans'
_diffrn_radiation_monochromator graphite
_diffrn_radiation_source 'fine-focus sealed tube'
_diffrn_radiation_type MoK\a
_diffrn_radiation_wavelength 0.71073
_diffrn_reflns_av_R_equivalents 0.0395
_diffrn_reflns_av_sigmaI/netI 0.1168
_diffrn_reflns_limit_h_max 23
_diffrn_reflns_limit_h_min -19
_diffrn_reflns_limit_k_max 8
_diffrn_reflns_limit_k_min -3
_diffrn_reflns_limit_l_max 15
_diffrn_reflns_limit_l_min -22
_diffrn_reflns_number 11287
_diffrn_reflns_theta_full 26.00
_diffrn_reflns_theta_max 28.29
_diffrn_reflns_theta_min 2.78
_diffrn_standards_decay_% 0
_diffrn_standards_interval_count 0
_diffrn_standards_interval_time 0
_diffrn_standards_number 0
_exptl_absorpt_coefficient_mu 0.082
_exptl_absorpt_correction_type none
_exptl_crystal_colour colorless
_exptl_crystal_density_diffrn 1.249
_exptl_crystal_description prism
_exptl_crystal_F_000 752
_exptl_crystal_size_max 0.25
_exptl_crystal_size_mid 0.20
_exptl_crystal_size_min 0.15
_refine_diff_density_max 0.223
_refine_diff_density_min -0.152
_refine_diff_density_rms 0.033
_refine_ls_extinction_method none
_refine_ls_goodness_of_fit_ref 1.002
_refine_ls_hydrogen_treatment mixed
_refine_ls_matrix_type full
_refine_ls_number_parameters 289
_refine_ls_number_reflns 4486
_refine_ls_number_restraints 24
_refine_ls_restrained_S_all 1.027
_refine_ls_R_factor_all 0.1518
_refine_ls_R_factor_gt 0.0453
_refine_ls_shift/su_max 0.000
_refine_ls_shift/su_mean 0.000
_refine_ls_structure_factor_coef Fsqd
_refine_ls_weighting_details 'calc w=1/[\s^2^(Fo^2^)+(0.0230P)^2^+0.0000P] where P=(Fo^2^+2Fc^2^)/3'
_refine_ls_weighting_scheme calc
_refine_ls_wR_factor_gt 0.0820
_refine_ls_wR_factor_ref 0.0887
_reflns_number_gt 1491
_reflns_number_total 4486
_reflns_threshold_expression >2sigma(I)
_cod_data_source_file jo300697v_si_004.cif
_cod_data_source_block dc1
_cod_database_code 4027298

loop_
_symmetry_equiv_pos_as_xyz
'x, y, z'
'-x, y+1/2, -z+1/2'
'-x, -y, -z'
'x, -y-1/2, z-1/2'

loop_
_atom_site_label
_atom_site_type_symbol
_atom_site_fract_x
_atom_site_fract_y
_atom_site_fract_z
_atom_site_U_iso_or_equiv
_atom_site_adp_type
_atom_site_occupancy
_atom_site_symmetry_multiplicity
_atom_site_calc_flag
_atom_site_refinement_flags
_atom_site_disorder_assembly
_atom_site_disorder_group
C1 C 0.37421(12) 0.2068(3) 0.38985(11) 0.0447(5) Uani 1 1 d . A 1
N1 N 0.27268(9) 0.4317(2) 0.38257(10) 0.0537(5) Uani 1 1 d . A 1
O1 O 0.17935(9) 0.6749(2) 0.35441(10) 0.0896(6) Uani 1 1 d . A 1
O2 O 0.41856(7) 0.6458(2) 0.51602(8) 0.0632(4) Uani 1 1 d . A 1
N2 N 0.30532(9) 0.2433(2) 0.35953(9) 0.0501(4) Uani 1 1 d . A 1
C2 C 0.38122(11) 0.5146(3) 0.47465(12) 0.0495(5) Uani 1 1 d . A 1
N3 N 0.41415(11) 0.3438(2) 0.44306(10) 0.0481(5) Uani 1 1 d . A 1
C3 C 0.29605(11) 0.5202(3) 0.46010(13) 0.0514(6) Uani 1 1 d . A 1
C4 C 0.25963(12) 0.3939(4) 0.52507(14) 0.0626(6) Uani 1 1 d . A 1
C5 C 0.27935(13) 0.4938(4) 0.60658(14) 0.0858(7) Uani 1 1 d . A 1
H5A H 0.2698 0.3894 0.6462 0.103 Uiso 1 1 calc R A 1
H5B H 0.3335 0.5290 0.6139 0.103 Uiso 1 1 calc R A 1
C6 C 0.23281(15) 0.6953(4) 0.61809(14) 0.1052(9) Uani 1 1 d . A 1
H6A H 0.2451 0.7475 0.6713 0.126 Uiso 1 1 calc R A 1
H6B H 0.2462 0.8059 0.5824 0.126 Uiso 1 1 calc R A 1
C7 C 0.14834(16) 0.6487(5) 0.60307(18) 0.1234(11) Uani 1 1 d . A 1
H7A H 0.1197 0.7791 0.6095 0.148 Uiso 1 1 calc R A 1
H7B H 0.1345 0.5456 0.6413 0.148 Uiso 1 1 calc R A 1
C8 C 0.12664(13) 0.5612(4) 0.52142(17) 0.0969(8) Uani 1 1 d . A 1
H8A H 0.1321 0.6739 0.4836 0.116 Uiso 1 1 calc R A 1
H8B H 0.0731 0.5188 0.5162 0.116 Uiso 1 1 calc R A 1
C9 C 0.17474(13) 0.3713(4) 0.50215(15) 0.0755(7) Uani 1 1 d . A 1
C10 C 0.14803(15) 0.2032(4) 0.46169(18) 0.0869(8) Uani 1 1 d . A 1
C11 C 0.06821(15) 0.1674(5) 0.4206(2) 0.1160(11) Uani 1 1 d . A 1
H11A H 0.0309 0.2315 0.4511 0.139 Uiso 1 1 calc R A 1
H11B H 0.0578 0.0151 0.4165 0.139 Uiso 1 1 calc R A 1
C14 C 0.16986(15) 0.3598(5) 0.27483(16) 0.0987(9) Uani 1 1 d . A 1
H14A H 0.1477 0.4533 0.2331 0.118 Uiso 1 1 calc R A 1
H14B H 0.2111 0.2819 0.2544 0.118 Uiso 1 1 calc R A 1
C15 C 0.20610(13) 0.5011(4) 0.33989(14) 0.0699(6) Uani 1 1 d . A 1
C16 C 0.41318(11) 0.0137(3) 0.36426(11) 0.0449(5) Uani 1 1 d . A 1
C17 C 0.37235(14) -0.1333(3) 0.31478(13) 0.0567(6) Uani 1 1 d . A 1
C18 C 0.40816(16) -0.3076(4) 0.28811(14) 0.0636(6) Uani 1 1 d . A 1
C19 C 0.48486(17) -0.3426(3) 0.30940(14) 0.0636(6) Uani 1 1 d . A 1
C20 C 0.52560(15) -0.2014(3) 0.35828(13) 0.0597(6) Uani 1 1 d . A 1
C21 C 0.49025(13) -0.0220(3) 0.38565(12) 0.0543(6) Uani 1 1 d . A 1
H4 H 0.2794(9) 0.242(2) 0.5210(9) 0.050(5) Uiso 1 1 d . B 1
H3 H 0.4636(11) 0.333(3) 0.4539(10) 0.052(6) Uiso 1 1 d . C 1
H18 H 0.3795(11) -0.404(3) 0.2536(11) 0.067(7) Uiso 1 1 d . D 1
H3A H 0.2787(8) 0.664(2) 0.4611(8) 0.038(5) Uiso 1 1 d . E 1
H21 H 0.5216(10) 0.078(3) 0.4192(10) 0.059(6) Uiso 1 1 d . F 1
H17 H 0.3181(11) -0.106(3) 0.3008(10) 0.065(6) Uiso 1 1 d . G 1
H20 H 0.5784(11) -0.216(3) 0.3718(11) 0.070(7) Uiso 1 1 d . H 1
H19 H 0.5139(10) -0.465(3) 0.2913(10) 0.061(6) Uiso 1 1 d . I 1
H10 H 0.1842(12) 0.091(3) 0.4500(11) 0.073(7) Uiso 1 1 d . J 1
C13 C 0.1152(7) 0.2143(14) 0.2877(6) 0.151(3) Uani 0.50 1 d PU A 1
H13C H 0.1412 0.0863 0.3087 0.181 Uiso 0.50 1 calc PR A 1
H13D H 0.0881 0.1763 0.2371 0.181 Uiso 0.50 1 calc PR A 1
C12 C 0.0605(4) 0.2686(15) 0.3370(6) 0.109(3) Uani 0.50 1 d PU A 1
H12C H 0.0105 0.2302 0.3107 0.130 Uiso 0.50 1 calc PR A 1
H12D H 0.0612 0.4230 0.3430 0.130 Uiso 0.50 1 calc PR A 1
C12A C 0.0611(4) 0.1233(10) 0.3361(6) 0.094(2) Uani 0.50 1 d PU K 2
H12A H 0.0096 0.0769 0.3197 0.113 Uiso 0.50 1 d PR K 2
H12B H 0.0950 0.0082 0.3263 0.113 Uiso 0.50 1 d PR K 2
C13A C 0.0828(4) 0.3237(11) 0.2778(6) 0.096(2) Uani 0.50 1 d PU K 2
H13A H 0.0620 0.4502 0.2991 0.115 Uiso 0.50 1 d PR K 2
H13B H 0.0576 0.3043 0.2256 0.115 Uiso 0.50 1 d PR K 2

loop_
_atom_site_aniso_label
_atom_site_aniso_U_11
_atom_site_aniso_U_22
_atom_site_aniso_U_33
_atom_site_aniso_U_23
_atom_site_aniso_U_13
_atom_site_aniso_U_12
C1 0.0384(13) 0.0498(12) 0.0463(14) -0.0017(10) 0.0065(10) -0.0043(11)
N1 0.0420(11) 0.0518(10) 0.0656(14) 0.0011(9) -0.0013(9) 0.0092(8)
O1 0.0701(11) 0.0752(10) 0.1178(15) 0.0077(10) -0.0134(9) 0.0252(9)
O2 0.0454(9) 0.0630(9) 0.0799(11) -0.0188(8) 0.0022(8) 0.0017(7)
N2 0.0431(11) 0.0493(10) 0.0569(12) -0.0006(8) 0.0015(9) 0.0033(9)
C2 0.0413(14) 0.0499(13) 0.0576(14) 0.0016(11) 0.0069(11) 0.0045(11)
N3 0.0319(12) 0.0519(11) 0.0606(12) -0.0058(9) 0.0055(9) 0.0062(9)
C3 0.0407(14) 0.0459(13) 0.0673(16) -0.0040(12) 0.0051(11) 0.0086(10)
C4 0.0470(16) 0.0673(15) 0.0766(19) 0.0050(13) 0.0197(12) 0.0147(12)
C5 0.0679(17) 0.1178(19) 0.0739(18) 0.0071(16) 0.0173(13) 0.0327(15)
C6 0.081(2) 0.151(2) 0.082(2) -0.0329(17) 0.0002(15) 0.0477(19)
C7 0.081(2) 0.176(3) 0.115(3) -0.021(2) 0.0192(19) 0.055(2)
C8 0.0462(16) 0.126(2) 0.119(2) -0.0222(18) 0.0096(15) 0.0290(14)
C9 0.0413(16) 0.0792(17) 0.110(2) 0.0114(15) 0.0256(14) 0.0087(13)
C10 0.0504(19) 0.0704(18) 0.145(3) 0.0025(17) 0.0322(17) -0.0024(15)
C11 0.053(2) 0.104(2) 0.194(4) -0.020(3) 0.027(2) -0.0136(15)
C14 0.066(2) 0.122(2) 0.099(2) -0.019(2) -0.0308(16) 0.0258(17)
C15 0.0503(16) 0.0759(16) 0.0808(18) 0.0057(15) -0.0047(13) 0.0102(14)
C16 0.0466(14) 0.0450(11) 0.0445(13) 0.0002(10) 0.0114(10) 0.0030(11)
C17 0.0561(17) 0.0536(14) 0.0606(16) -0.0056(12) 0.0069(13) -0.0024(13)
C18 0.0703(19) 0.0561(15) 0.0648(17) -0.0118(13) 0.0092(13) -0.0026(14)
C19 0.081(2) 0.0491(14) 0.0641(17) 0.0007(13) 0.0245(14) 0.0124(15)
C20 0.0571(18) 0.0607(15) 0.0623(17) -0.0038(12) 0.0109(13) 0.0102(13)
C21 0.0527(16) 0.0515(13) 0.0577(15) -0.0063(12) 0.0024(11) 0.0059(12)
C13 0.216(9) 0.117(6) 0.117(6) -0.006(5) 0.009(6) -0.042(7)
C12 0.050(4) 0.118(5) 0.154(7) 0.025(6) -0.008(4) -0.010(4)
C12A 0.056(4) 0.074(4) 0.152(6) -0.028(4) 0.007(4) -0.014(3)
C13A 0.065(5) 0.086(4) 0.129(6) -0.009(4) -0.025(4) 0.022(3)

loop_
_atom_type_symbol
_atom_type_description
_atom_type_scat_dispersion_real
_atom_type_scat_dispersion_imag
_atom_type_scat_source
C C 0.0033 0.0016 'International Tables Vol C Tables 4.2.6.8 and 6.1.1.4'
H H 0.0000 0.0000 'International Tables Vol C Tables 4.2.6.8 and 6.1.1.4'
N N 0.0061 0.0033 'International Tables Vol C Tables 4.2.6.8 and 6.1.1.4'
O O 0.0106 0.0060 'International Tables Vol C Tables 4.2.6.8 and 6.1.1.4'

loop_
_geom_angle_atom_site_label_1
_geom_angle_atom_site_label_2
_geom_angle_atom_site_label_3
_geom_angle
N2 C1 N3 122.82(17)
N2 C1 C16 118.14(18)
N3 C1 C16 119.00(18)
C15 N1 N2 117.97(18)
C15 N1 C3 120.00(17)
N2 N1 C3 120.06(16)
C1 N2 N1 115.88(16)
O2 C2 N3 122.33(19)
O2 C2 C3 122.87(19)
N3 C2 C3 114.6(2)
C2 N3 C1 122.98(19)
C2 N3 H3 115.8(11)
C1 N3 H3 120.8(11)
N1 C3 C2 108.50(17)
N1 C3 C4 111.40(16)
C2 C3 C4 110.73(17)
N1 C3 H3A 108.5(9)
C2 C3 H3A 109.7(9)
C4 C3 H3A 107.9(9)
C9 C4 C5 112.96(19)
C9 C4 C3 109.57(19)
C5 C4 C3 112.15(18)
C9 C4 H4 103.3(9)
C5 C4 H4 113.5(9)
C3 C4 H4 104.7(9)
C6 C5 C4 112.67(19)
C6 C5 H5A 109.1
C4 C5 H5A 109.1
C6 C5 H5B 109.1
C4 C5 H5B 109.1
H5A C5 H5B 107.8
C7 C6 C5 110.4(2)
C7 C6 H6A 109.6
C5 C6 H6A 109.6
C7 C6 H6B 109.6
C5 C6 H6B 109.6
H6A C6 H6B 108.1
C6 C7 C8 111.6(2)
C6 C7 H7A 109.3
C8 C7 H7A 109.3
C6 C7 H7B 109.3
C8 C7 H7B 109.3
H7A C7 H7B 108.0
C7 C8 C9 113.5(2)
C7 C8 H8A 108.9
C9 C8 H8A 108.9
C7 C8 H8B 108.9
C9 C8 H8B 108.9
H8A C8 H8B 107.7
C10 C9 C4 119.7(2)
C10 C9 C8 124.6(2)
C4 C9 C8 115.4(2)
C9 C10 C11 128.3(3)
C9 C10 H10 118.6(11)
C11 C10 H10 112.6(11)
C10 C11 C12 110.3(3)
C10 C11 H11A 109.6
C12 C11 H11A 109.6
C10 C11 H11B 109.6
C12 C11 H11B 109.6
H11A C11 H11B 108.1
C13 C14 C15 121.2(5)
C13 C14 H14A 107.0
C15 C14 H14A 107.0
C13 C14 H14B 107.0
C15 C14 H14B 107.0
H14A C14 H14B 106.8
O1 C15 N1 119.6(2)
O1 C15 C14 122.3(2)
N1 C15 C14 118.1(2)
C21 C16 C17 118.44(19)
C21 C16 C1 121.74(19)
C17 C16 C1 119.8(2)
C18 C17 C16 120.5(2)
C18 C17 H17 122.4(10)
C16 C17 H17 117.1(10)
C17 C18 C19 121.0(2)
C17 C18 H18 119.1(11)
C19 C18 H18 119.9(11)
C20 C19 C18 119.4(2)
C20 C19 H19 116.3(10)
C18 C19 H19 124.4(10)
C19 C20 C21 120.5(3)
C19 C20 H20 121.7(11)
C21 C20 H20 117.6(11)
C16 C21 C20 120.2(2)
C16 C21 H21 121.5(10)
C20 C21 H21 118.3(10)
C14 C13 C12 119.0(8)
C14 C13 H13C 107.6
C12 C13 H13C 107.6
C14 C13 H13D 107.6
C12 C13 H13D 107.6
H13C C13 H13D 107.0
C14 C13 H12B 148.0
H13C C13 H13B 145.9
H12B C13 H13B 117.5
C13 C12 C11 117.8(8)
C13 C12 H12C 107.8
C11 C12 H12C 107.8
C13 C12 H12D 107.8
C11 C12 H12D 107.8
H12C C12 H12D 107.2
C13A C12A H12A 108.7
C13A C12A H12B 105.5
H12A C12A H12B 107.6
C12A C13A H13A 105.5
C12A C13A H13B 110.6
H13A C13A H13B 107.7

loop_
_geom_bond_atom_site_label_1
_geom_bond_atom_site_label_2
_geom_bond_distance
C1 N2 1.280(2)
C1 N3 1.382(2)
C1 C16 1.478(2)
N1 C15 1.376(2)
N1 N2 1.3863(19)
N1 C3 1.455(2)
O1 C15 1.220(2)
O2 C2 1.224(2)
C2 N3 1.356(2)
C2 C3 1.487(3)
N3 H3 0.869(18)
C3 C4 1.561(3)
C3 H3A 0.951(15)
C4 C9 1.503(3)
C4 C5 1.534(3)
C4 H4 1.017(15)
C5 C6 1.526(3)
C5 H5A 0.9700
C5 H5B 0.9700
C6 C7 1.503(3)
C6 H6A 0.9700
C6 H6B 0.9700
C7 C8 1.511(3)
C7 H7A 0.9700
C7 H7B 0.9700
C8 C9 1.514(3)
C8 H8A 0.9700
C8 H8B 0.9700
C9 C10 1.316(3)
C10 C11 1.510(3)
C10 H10 0.984(19)
C11 C12 1.560(10)
C11 H11A 0.9700
C11 H11B 0.9700
C14 C13 1.358(10)
C14 C15 1.506(3)
C14 H14A 0.9700
C14 H14B 0.9700
C16 C21 1.378(3)
C16 C17 1.393(2)
C17 C18 1.362(3)
C17 H17 0.970(18)
C18 C19 1.371(3)
C18 H18 0.946(18)
C19 C20 1.362(3)
C19 H19 0.989(17)
C20 C21 1.389(3)
C20 H20 0.933(19)
C21 H21 0.977(17)
C13 C12 1.391(13)
C13 H13C 0.9700
C13 H13D 0.9700
C12 H12C 0.9700
C12 H12D 0.9700
C12A C13A 1.674(11)
C12A H12A 0.9597
C12A H12B 0.9603
C13A H13A 0.9600
C13A H13B 0.9601
